data_4336614
loop_
_publ_author_name
'Nian-Tzu Suen'
'Svilen Bobev'

_publ_section_title
;
 Synthesis and Structural Characterization of RE7Zn21Tt2 (RE = La-Nd; Tt =
 Ge, Sn, and Pb): New Structure Type Among the Polar Intermetallic Phases
;
_journal_name_full 'Inorganic Chemistry'
_journal_page_first 12731
_journal_page_last 12740
_journal_paper_doi 10.1021/ic4019844
_journal_volume 52
_journal_year 2013
_chemical_formula_moiety Pr7Zn21.30Ge1.70
_chemical_formula_sum 'Ge1.7 Pr7 Zn21.3'
_chemical_formula_weight 2502.15
_chemical_name_systematic
; 
 ? 
;
_space_group_IT_number 55
_symmetry_cell_setting orthorhombic
_symmetry_space_group_name_Hall '-P 2 2ab'
_symmetry_space_group_name_H-M 'P b a m'
_atom_sites_solution_primary direct
_atom_sites_solution_secondary difmap
_audit_creation_method SHELXL-97
_cell_angle_alpha 90.00
_cell_angle_beta 90.00
_cell_angle_gamma 90.00
_cell_formula_units_Z 2
_cell_length_a 15.437(2)
_cell_length_b 17.075(3)
_cell_length_c 4.4537(7)
_cell_measurement_reflns_used 1762
_cell_measurement_temperature 200(2)
_cell_measurement_theta_max 29.00
_cell_measurement_theta_min 5.16
_cell_volume 1173.9(3)
_computing_cell_refinement 'Bruker SAINT'
_computing_data_collection 'Bruker APEX2'
_computing_data_reduction 'Bruker SAINT'
_computing_molecular_graphics 'Bruker SHELXTL'
_computing_publication_material 'Bruker SHELXTL'
_computing_structure_refinement 'SHELXL-97 (Sheldrick, 2008)'
_computing_structure_solution 'SHELXS-97 (Sheldrick, 2008)'
_diffrn_ambient_temperature 200(2)
_diffrn_measured_fraction_theta_full 1.000
_diffrn_measured_fraction_theta_max 1.000
_diffrn_measurement_device_type 'Bruker APEX-II CCD'
_diffrn_measurement_method '\f and \w scans'
_diffrn_radiation_monochromator graphite
_diffrn_radiation_source 'fine-focus sealed tube'
_diffrn_radiation_type MoK\a
_diffrn_radiation_wavelength 0.71073
_diffrn_reflns_av_R_equivalents 0.0655
_diffrn_reflns_av_sigmaI/netI 0.0292
_diffrn_reflns_limit_h_max 19
_diffrn_reflns_limit_h_min -19
_diffrn_reflns_limit_k_max 21
_diffrn_reflns_limit_k_min -21
_diffrn_reflns_limit_l_max 5
_diffrn_reflns_limit_l_min -5
_diffrn_reflns_number 13921
_diffrn_reflns_theta_full 26.36
_diffrn_reflns_theta_max 26.36
_diffrn_reflns_theta_min 1.78
_exptl_absorpt_coefficient_mu 37.592
_exptl_absorpt_correction_T_max 0.6025
_exptl_absorpt_correction_T_min 0.4192
_exptl_absorpt_correction_type multi-scan
_exptl_crystal_colour silver
_exptl_crystal_density_diffrn 7.078
_exptl_crystal_description irregular
_exptl_crystal_F_000 2213
_exptl_crystal_size_max 0.03
_exptl_crystal_size_mid 0.02
_exptl_crystal_size_min 0.02
_refine_diff_density_max 1.561
_refine_diff_density_min -1.681
_refine_diff_density_rms 0.304
_refine_ls_extinction_coef 0.000226(19)
_refine_ls_extinction_expression Fc^*^=kFc[1+0.001xFc^2^\l^3^/sin(2\q)]^-1/4^
_refine_ls_extinction_method SHELXL
_refine_ls_goodness_of_fit_ref 1.083
_refine_ls_matrix_type full
_refine_ls_number_parameters 94
_refine_ls_number_reflns 1364
_refine_ls_number_restraints 0
_refine_ls_restrained_S_all 1.083
_refine_ls_R_factor_all 0.0363
_refine_ls_R_factor_gt 0.0236
_refine_ls_shift/su_max 0.001
_refine_ls_shift/su_mean 0.000
_refine_ls_structure_factor_coef Fsqd
_refine_ls_weighting_details 'calc w=1/[\s^2^(Fo^2^)+(0.0097P)^2^+4.4167P] where P=(Fo^2^+2Fc^2^)/3'
_refine_ls_weighting_scheme calc
_refine_ls_wR_factor_gt 0.0370
_refine_ls_wR_factor_ref 0.0410
_reflns_number_gt 1103
_reflns_number_total 1364
_reflns_threshold_expression >2sigma(I)
_cod_data_source_file ic4019844_si_002_02.cif
_cod_data_source_block PrZnGe
_cod_original_cell_volume 1174.0(3)
_cod_original_formula_sum 'Ge1.70 Pr7 Zn21.30'
_cod_database_code 4336614

loop_
_symmetry_equiv_pos_as_xyz
'x, y, z'
'-x, -y, z'
'-x+1/2, y+1/2, -z'
'x+1/2, -y+1/2, -z'
'-x, -y, -z'
'x, y, -z'
'x-1/2, -y-1/2, z'
'-x-1/2, y-1/2, z'

loop_
_atom_site_label
_atom_site_type_symbol
_atom_site_fract_x
_atom_site_fract_y
_atom_site_fract_z
_atom_site_U_iso_or_equiv
_atom_site_adp_type
_atom_site_occupancy
_atom_site_symmetry_multiplicity
_atom_site_calc_flag
_atom_site_refinement_flags
Pr1 Pr 0.16563(4) 0.18077(3) 0.5000 0.00756(13) Uani 1 2 d S
Pr2 Pr 0.41784(4) 0.25966(3) 0.5000 0.01187(14) Uani 1 2 d S
Pr3 Pr 0.16446(4) 0.45469(3) 0.0000 0.00767(13) Uani 1 2 d S
Pr4 Pr 0.0000 0.0000 0.5000 0.01114(19) Uani 1 4 d S
Ge1 Ge 0.01994(7) 0.14149(6) 0.0000 0.0102(2) Uani 0.85 2 d SP
Zn1 Zn 0.01994(7) 0.14149(6) 0.0000 0.0102(2) Uani 0.15 2 d SP
Zn2 Zn 0.07286(8) 0.35919(7) 0.5000 0.0127(3) Uani 1 2 d S
Zn3 Zn 0.24859(8) 0.35344(7) 0.5000 0.0126(3) Uani 1 2 d S
Zn4 Zn 0.29954(8) 0.49449(7) 0.5000 0.0129(3) Uani 1 2 d S
Zn5 Zn 0.35243(8) 0.08089(7) 0.5000 0.0136(3) Uani 1 2 d S
Zn6 Zn 0.07485(8) 0.28371(7) 0.0000 0.0099(3) Uani 1 2 d S
Zn7 Zn 0.15147(8) 0.05199(6) 0.0000 0.0096(3) Uani 1 2 d S
Zn8 Zn 0.25674(8) 0.28141(6) 0.0000 0.0097(3) Uani 1 2 d S
Zn9 Zn 0.30358(8) 0.14159(6) 0.0000 0.0101(3) Uani 1 2 d S
Zn10 Zn 0.36311(7) 0.40091(7) 0.0000 0.0116(3) Uani 1 2 d S
Zn11 Zn 0.46564(8) 0.09838(7) 0.0000 0.0124(3) Uani 1 2 d S
Zn12 Zn 0.0000 0.5000 0.5000 0.0137(4) Uani 1 4 d S

loop_
_atom_site_aniso_label
_atom_site_aniso_U_11
_atom_site_aniso_U_22
_atom_site_aniso_U_33
_atom_site_aniso_U_23
_atom_site_aniso_U_13
_atom_site_aniso_U_12
Pr1 0.0078(3) 0.0082(3) 0.0067(3) 0.000 0.000 0.0000(2)
Pr2 0.0082(3) 0.0179(3) 0.0096(3) 0.000 0.000 -0.0016(2)
Pr3 0.0078(3) 0.0090(3) 0.0062(3) 0.000 0.000 0.0001(2)
Pr4 0.0092(4) 0.0145(4) 0.0097(4) 0.000 0.000 -0.0031(3)
Ge1 0.0099(6) 0.0094(6) 0.0113(6) 0.000 0.000 -0.0003(4)
Zn1 0.0099(6) 0.0094(6) 0.0113(6) 0.000 0.000 -0.0003(4)
Zn2 0.0179(7) 0.0126(6) 0.0076(7) 0.000 0.000 -0.0033(5)
Zn3 0.0193(7) 0.0099(6) 0.0086(7) 0.000 0.000 0.0046(5)
Zn4 0.0128(6) 0.0165(6) 0.0092(6) 0.000 0.000 -0.0046(5)
Zn5 0.0195(7) 0.0130(6) 0.0081(6) 0.000 0.000 0.0026(5)
Zn6 0.0128(6) 0.0087(6) 0.0082(6) 0.000 0.000 0.0012(5)
Zn7 0.0120(7) 0.0089(6) 0.0080(6) 0.000 0.000 0.0022(5)
Zn8 0.0118(6) 0.0085(6) 0.0088(6) 0.000 0.000 0.0005(5)
Zn9 0.0113(6) 0.0100(6) 0.0090(6) 0.000 0.000 0.0029(5)
Zn10 0.0100(6) 0.0098(6) 0.0150(7) 0.000 0.000 0.0000(5)
Zn11 0.0096(6) 0.0160(6) 0.0117(7) 0.000 0.000 -0.0018(5)
Zn12 0.0123(9) 0.0144(9) 0.0145(9) 0.000 0.000 0.0012(7)

loop_
_atom_type_symbol
_atom_type_description
_atom_type_scat_dispersion_real
_atom_type_scat_dispersion_imag
_atom_type_scat_source
Zn Zn 0.2839 1.4301 'International Tables Vol C Tables 4.2.6.8 and 6.1.1.4'
Ge Ge 0.1547 1.8001 'International Tables Vol C Tables 4.2.6.8 and 6.1.1.4'
Pr Pr -0.2180 2.8214 'International Tables Vol C Tables 4.2.6.8 and 6.1.1.4'

loop_
_geom_angle_atom_site_label_1
_geom_angle_atom_site_label_2
_geom_angle_atom_site_label_3
_geom_angle
_geom_angle_site_symmetry_1
_geom_angle_site_symmetry_3
Zn7 Pr1 Zn7 90.44(3) . 1_556
Zn7 Pr1 Zn8 84.93(2) . .
Zn7 Pr1 Zn8 156.46(4) 1_556 .
Zn7 Pr1 Zn8 156.46(4) . 1_556
Zn7 Pr1 Zn8 84.93(2) 1_556 1_556
Zn8 Pr1 Zn8 90.16(3) . 1_556
Zn7 Pr1 Zn9 52.91(3) . .
Zn7 Pr1 Zn9 113.55(3) 1_556 .
Zn8 Pr1 Zn9 46.67(3) . .
Zn8 Pr1 Zn9 108.30(3) 1_556 .
Zn7 Pr1 Zn9 113.55(3) . 1_556
Zn7 Pr1 Zn9 52.92(3) 1_556 1_556
Zn8 Pr1 Zn9 108.30(3) . 1_556
Zn8 Pr1 Zn9 46.67(3) 1_556 1_556
Zn9 Pr1 Zn9 89.86(4) . 1_556
Zn7 Pr1 Zn6 81.89(3) . .
Zn7 Pr1 Zn6 149.10(4) 1_556 .
Zn8 Pr1 Zn6 52.86(3) . .
Zn8 Pr1 Zn6 113.13(3) 1_556 .
Zn9 Pr1 Zn6 85.41(2) . .
Zn9 Pr1 Zn6 156.07(3) 1_556 .
Zn7 Pr1 Zn6 149.10(4) . 1_556
Zn7 Pr1 Zn6 81.89(3) 1_556 1_556
Zn8 Pr1 Zn6 113.13(3) . 1_556
Zn8 Pr1 Zn6 52.86(3) 1_556 1_556
Zn9 Pr1 Zn6 156.07(3) . 1_556
Zn9 Pr1 Zn6 85.41(2) 1_556 1_556
Zn6 Pr1 Zn6 89.46(3) . 1_556
Zn7 Pr1 Zn3 132.12(2) . .
Zn7 Pr1 Zn3 132.12(2) 1_556 .
Zn8 Pr1 Zn3 47.205(18) . .
Zn8 Pr1 Zn3 47.204(18) 1_556 .
Zn9 Pr1 Zn3 85.73(3) . .
Zn9 Pr1 Zn3 85.73(3) 1_556 .
Zn6 Pr1 Zn3 70.55(3) . .
Zn6 Pr1 Zn3 70.55(3) 1_556 .
Zn7 Pr1 Zn4 47.194(19) . 3_546
Zn7 Pr1 Zn4 47.194(19) 1_556 3_546
Zn8 Pr1 Zn4 117.66(3) . 3_546
Zn8 Pr1 Zn4 117.66(3) 1_556 3_546
Zn9 Pr1 Zn4 71.23(3) . 3_546
Zn9 Pr1 Zn4 71.22(3) 1_556 3_546
Zn6 Pr1 Zn4 128.43(2) . 3_546
Zn6 Pr1 Zn4 128.43(2) 1_556 3_546
Zn3 Pr1 Zn4 146.92(4) . 3_546
Zn7 Pr1 Zn1 107.15(3) . 1_556
Zn7 Pr1 Zn1 46.97(3) 1_556 1_556
Zn8 Pr1 Zn1 155.72(3) . 1_556
Zn8 Pr1 Zn1 86.38(2) 1_556 1_556
Zn9 Pr1 Zn1 155.73(3) . 1_556
Zn9 Pr1 Zn1 86.53(2) 1_556 1_556
Zn6 Pr1 Zn1 106.96(3) . 1_556
Zn6 Pr1 Zn1 47.38(3) 1_556 1_556
Zn3 Pr1 Zn1 117.85(3) . 1_556
Zn4 Pr1 Zn1 84.92(3) 3_546 1_556
Zn7 Pr1 Ge1 107.15(3) . 1_556
Zn7 Pr1 Ge1 46.97(3) 1_556 1_556
Zn8 Pr1 Ge1 155.72(3) . 1_556
Zn8 Pr1 Ge1 86.38(2) 1_556 1_556
Zn9 Pr1 Ge1 155.73(3) . 1_556
Zn9 Pr1 Ge1 86.53(2) 1_556 1_556
Zn6 Pr1 Ge1 106.96(3) . 1_556
Zn6 Pr1 Ge1 47.38(3) 1_556 1_556
Zn3 Pr1 Ge1 117.85(3) . 1_556
Zn4 Pr1 Ge1 84.92(3) 3_546 1_556
Zn1 Pr1 Ge1 0.00(5) 1_556 1_556
Zn3 Pr2 Zn2 171.21(4) . 7_665
Zn3 Pr2 Zn1 98.27(3) . 7_666
Zn2 Pr2 Zn1 88.03(3) 7_665 7_666
Zn3 Pr2 Ge1 98.27(3) . 7_666
Zn2 Pr2 Ge1 88.03(3) 7_665 7_666
Zn1 Pr2 Ge1 0.00(3) 7_666 7_666
Zn3 Pr2 Zn1 98.27(3) . 7_665
Zn2 Pr2 Zn1 88.03(3) 7_665 7_665
Zn1 Pr2 Zn1 87.91(3) 7_666 7_665
Ge1 Pr2 Zn1 87.91(3) 7_666 7_665
Zn3 Pr2 Ge1 98.27(3) . 7_665
Zn2 Pr2 Ge1 88.03(3) 7_665 7_665
Zn1 Pr2 Ge1 87.91(3) 7_666 7_665
Ge1 Pr2 Ge1 87.91(3) 7_666 7_665
Zn1 Pr2 Ge1 0.00(3) 7_665 7_665
Zn3 Pr2 Zn5 103.20(4) . .
Zn2 Pr2 Zn5 68.01(4) 7_665 .
Zn1 Pr2 Zn5 130.83(2) 7_666 .
Ge1 Pr2 Zn5 130.83(2) 7_666 .
Zn1 Pr2 Zn5 130.83(2) 7_665 .
Ge1 Pr2 Zn5 130.83(2) 7_665 .
Zn3 Pr2 Zn8 46.44(2) . 1_556
Zn2 Pr2 Zn8 129.51(2) 7_665 1_556
Zn1 Pr2 Zn8 81.11(3) 7_666 1_556
Ge1 Pr2 Zn8 81.11(3) 7_666 1_556
Zn1 Pr2 Zn8 139.97(3) 7_665 1_556
Ge1 Pr2 Zn8 139.97(3) 7_665 1_556
Zn5 Pr2 Zn8 82.67(3) . 1_556
Zn3 Pr2 Zn8 46.442(19) . .
Zn2 Pr2 Zn8 129.51(2) 7_665 .
Zn1 Pr2 Zn8 139.97(3) 7_666 .
Ge1 Pr2 Zn8 139.97(3) 7_666 .
Zn1 Pr2 Zn8 81.11(3) 7_665 .
Ge1 Pr2 Zn8 81.11(3) 7_665 .
Zn5 Pr2 Zn8 82.67(3) . .
Zn8 Pr2 Zn8 83.05(3) 1_556 .
Zn3 Pr2 Zn6 136.655(18) . 7_666
Zn2 Pr2 Zn6 46.38(2) 7_665 7_666
Zn1 Pr2 Zn6 45.92(3) 7_666 7_666
Ge1 Pr2 Zn6 45.92(3) 7_666 7_666
Zn1 Pr2 Zn6 102.75(3) 7_665 7_666
Ge1 Pr2 Zn6 102.75(3) 7_665 7_666
Zn5 Pr2 Zn6 90.99(3) . 7_666
Zn8 Pr2 Zn6 96.81(2) 1_556 7_666
Zn8 Pr2 Zn6 173.63(3) . 7_666
Zn3 Pr2 Zn6 136.655(18) . 7_665
Zn2 Pr2 Zn6 46.38(2) 7_665 7_665
Zn1 Pr2 Zn6 102.75(3) 7_666 7_665
Ge1 Pr2 Zn6 102.75(3) 7_666 7_665
Zn1 Pr2 Zn6 45.92(3) 7_665 7_665
Ge1 Pr2 Zn6 45.92(3) 7_665 7_665
Zn5 Pr2 Zn6 90.99(3) . 7_665
Zn8 Pr2 Zn6 173.63(3) 1_556 7_665
Zn8 Pr2 Zn6 96.81(2) . 7_665
Zn6 Pr2 Zn6 82.61(3) 7_666 7_665
Zn3 Pr2 Zn10 54.24(2) . 1_556
Zn2 Pr2 Zn10 130.56(2) 7_665 1_556
Zn1 Pr2 Zn10 44.93(3) 7_666 1_556
Ge1 Pr2 Zn10 44.93(3) 7_666 1_556
Zn1 Pr2 Zn10 101.77(3) 7_665 1_556
Ge1 Pr2 Zn10 101.77(3) 7_665 1_556
Zn5 Pr2 Zn10 126.68(3) . 1_556
Zn8 Pr2 Zn10 45.67(3) 1_556 1_556
Zn8 Pr2 Zn10 99.92(3) . 1_556
Zn6 Pr2 Zn10 84.35(2) 7_666 1_556
Zn6 Pr2 Zn10 140.25(3) 7_665 1_556
Zn2 Pr3 Zn2 91.79(4) . 1_554
Zn2 Pr3 Zn3 51.89(3) . .
Zn2 Pr3 Zn3 114.40(3) 1_554 .
Zn2 Pr3 Zn3 114.40(3) . 1_554
Zn2 Pr3 Zn3 51.88(3) 1_554 1_554
Zn3 Pr3 Zn3 91.68(4) . 1_554
Zn2 Pr3 Zn5 79.16(3) . 3_556
Zn2 Pr3 Zn5 147.18(4) 1_554 3_556
Zn3 Pr3 Zn5 84.68(3) . 3_556
Zn3 Pr3 Zn5 159.19(4) 1_554 3_556
Zn2 Pr3 Zn5 147.18(4) . 3
Zn2 Pr3 Zn5 79.16(3) 1_554 3
Zn3 Pr3 Zn5 159.19(4) . 3
Zn3 Pr3 Zn5 84.68(3) 1_554 3
Zn5 Pr3 Zn5 91.47(4) 3_556 3
Zn2 Pr3 Zn4 158.46(4) . 1_554
Zn2 Pr3 Zn4 84.66(3) 1_554 1_554
Zn3 Pr3 Zn4 110.68(4) . 1_554
Zn3 Pr3 Zn4 48.00(3) 1_554 1_554
Zn5 Pr3 Zn4 114.55(3) 3_556 1_554
Zn5 Pr3 Zn4 52.78(3) 3 1_554
Zn2 Pr3 Zn4 84.66(3) . .
Zn2 Pr3 Zn4 158.46(4) 1_554 .
Zn3 Pr3 Zn4 48.00(3) . .
Zn3 Pr3 Zn4 110.68(4) 1_554 .
Zn5 Pr3 Zn4 52.78(3) 3_556 .
Zn5 Pr3 Zn4 114.55(3) 3 .
Zn4 Pr3 Zn4 90.87(4) 1_554 .
Zn2 Pr3 Zn11 96.78(3) . 3
Zn2 Pr3 Zn11 96.78(3) 1_554 3
Zn3 Pr3 Zn11 134.110(18) . 3
Zn3 Pr3 Zn11 134.111(18) 1_554 3
Zn5 Pr3 Zn11 53.89(2) 3_556 3
Zn5 Pr3 Zn11 53.89(2) 3 3
Zn4 Pr3 Zn11 104.73(3) 1_554 3
Zn4 Pr3 Zn11 104.73(3) . 3
Zn2 Pr3 Zn11 54.11(2) . 7_565
Zn2 Pr3 Zn11 54.11(2) 1_554 7_565
Zn3 Pr3 Zn11 104.10(3) . 7_565
Zn3 Pr3 Zn11 104.10(3) 1_554 7_565
Zn5 Pr3 Zn11 96.65(3) 3_556 7_565
Zn5 Pr3 Zn11 96.65(3) 3 7_565
Zn4 Pr3 Zn11 134.541(19) 1_554 7_565
Zn4 Pr3 Zn11 134.542(18) . 7_565
Zn11 Pr3 Zn11 67.15(4) 3 7_565
Zn2 Pr3 Zn10 106.62(3) . .
Zn2 Pr3 Zn10 106.62(3) 1_554 .
Zn3 Pr3 Zn10 55.90(3) . .
Zn3 Pr3 Zn10 55.90(3) 1_554 .
Zn5 Pr3 Zn10 106.21(3) 3_556 .
Zn5 Pr3 Zn10 106.21(3) 3 .
Zn4 Pr3 Zn10 54.78(2) 1_554 .
Zn4 Pr3 Zn10 54.78(2) . .
Zn11 Pr3 Zn10 145.97(4) 3 .
Zn11 Pr3 Zn10 146.88(3) 7_565 .
Zn2 Pr3 Zn9 126.11(2) . 3
Zn2 Pr3 Zn9 126.11(2) 1_554 3
Zn3 Pr3 Zn9 119.11(3) . 3
Zn3 Pr3 Zn9 119.11(3) 1_554 3
Zn5 Pr3 Zn9 47.778(19) 3_556 3
Zn5 Pr3 Zn9 47.778(19) 3 3
Zn4 Pr3 Zn9 71.53(3) 1_554 3
Zn4 Pr3 Zn9 71.53(3) . 3
Zn11 Pr3 Zn9 48.09(3) 3 3
Zn11 Pr3 Zn9 115.24(3) 7_565 3
Zn10 Pr3 Zn9 97.88(3) . 3
Zn4 Pr4 Zn4 180.0 7_565 3_546
Zn4 Pr4 Zn1 85.93(3) 7_565 5
Zn4 Pr4 Zn1 94.07(3) 3_546 5
Zn4 Pr4 Zn1 94.07(3) 7_565 1_556
Zn4 Pr4 Zn1 85.93(3) 3_546 1_556
Zn1 Pr4 Zn1 180.00(4) 5 1_556
Zn4 Pr4 Ge1 85.93(3) 7_565 5
Zn4 Pr4 Ge1 94.07(3) 3_546 5
Zn1 Pr4 Ge1 0.00(2) 5 5
Zn1 Pr4 Ge1 180.0 1_556 5
Zn4 Pr4 Ge1 94.07(3) 7_565 1_556
Zn4 Pr4 Ge1 85.93(3) 3_546 1_556
Zn1 Pr4 Ge1 180.00(4) 5 1_556
Zn1 Pr4 Ge1 0.0 1_556 1_556
Ge1 Pr4 Ge1 180.00(4) 5 1_556
Zn4 Pr4 Zn1 85.93(3) 7_565 5_556
Zn4 Pr4 Zn1 94.07(3) 3_546 5_556
Zn1 Pr4 Zn1 84.88(3) 5 5_556
Zn1 Pr4 Zn1 95.12(3) 1_556 5_556
Ge1 Pr4 Zn1 84.88(3) 5 5_556
Ge1 Pr4 Zn1 95.12(3) 1_556 5_556
Zn4 Pr4 Ge1 85.93(3) 7_565 5_556
Zn4 Pr4 Ge1 94.07(3) 3_546 5_556
Zn1 Pr4 Ge1 84.88(3) 5 5_556
Zn1 Pr4 Ge1 95.12(3) 1_556 5_556
Ge1 Pr4 Ge1 84.88(3) 5 5_556
Ge1 Pr4 Ge1 95.12(3) 1_556 5_556
Zn1 Pr4 Ge1 0.00(4) 5_556 5_556
Zn4 Pr4 Ge1 94.07(3) 7_565 .
Zn4 Pr4 Ge1 85.93(3) 3_546 .
Zn1 Pr4 Ge1 95.12(3) 5 .
Zn1 Pr4 Ge1 84.88(3) 1_556 .
Ge1 Pr4 Ge1 95.12(3) 5 .
Ge1 Pr4 Ge1 84.88(3) 1_556 .
Zn1 Pr4 Ge1 180.0 5_556 .
Ge1 Pr4 Ge1 180.0 5_556 .
Zn4 Pr4 Zn7 46.380(18) 7_565 5
Zn4 Pr4 Zn7 133.620(18) 3_546 5
Zn1 Pr4 Zn7 44.93(3) 5 5
Zn1 Pr4 Zn7 135.07(3) 1_556 5
Ge1 Pr4 Zn7 44.93(3) 5 5
Ge1 Pr4 Zn7 135.07(3) 1_556 5
Zn1 Pr4 Zn7 100.92(2) 5_556 5
Ge1 Pr4 Zn7 100.92(2) 5_556 5
Ge1 Pr4 Zn7 79.08(2) . 5
Zn4 Pr4 Zn7 133.620(18) 7_565 1_556
Zn4 Pr4 Zn7 46.380(18) 3_546 1_556
Zn1 Pr4 Zn7 135.07(3) 5 1_556
Zn1 Pr4 Zn7 44.93(3) 1_556 1_556
Ge1 Pr4 Zn7 135.07(3) 5 1_556
Ge1 Pr4 Zn7 44.93(3) 1_556 1_556
Zn1 Pr4 Zn7 79.08(2) 5_556 1_556
Ge1 Pr4 Zn7 79.08(2) 5_556 1_556
Ge1 Pr4 Zn7 100.92(2) . 1_556
Zn7 Pr4 Zn7 180.0 5 1_556
Zn10 Ge1 Zn7 126.39(6) 7_565 .
Zn10 Ge1 Zn6 125.89(5) 7_565 .
Zn7 Ge1 Zn6 107.72(5) . .
Zn10 Ge1 Pr2 71.34(3) 7_565 7_565
Zn7 Ge1 Pr2 135.149(18) . 7_565
Zn6 Ge1 Pr2 70.44(3) . 7_565
Zn10 Ge1 Pr2 71.34(3) 7_565 7_564
Zn7 Ge1 Pr2 135.149(18) . 7_564
Zn6 Ge1 Pr2 70.44(3) . 7_564
Pr2 Ge1 Pr2 87.91(3) 7_565 7_564
Zn10 Ge1 Pr1 136.505(16) 7_565 .
Zn7 Ge1 Pr1 64.48(3) . .
Zn6 Ge1 Pr1 64.86(3) . .
Pr2 Ge1 Pr1 75.800(19) 7_565 .
Pr2 Ge1 Pr1 135.25(4) 7_564 .
Zn10 Ge1 Pr1 136.506(16) 7_565 1_554
Zn7 Ge1 Pr1 64.48(3) . 1_554
Zn6 Ge1 Pr1 64.86(3) . 1_554
Pr2 Ge1 Pr1 135.25(4) 7_565 1_554
Pr2 Ge1 Pr1 75.800(19) 7_564 1_554
Pr1 Ge1 Pr1 86.99(3) . 1_554
Zn10 Ge1 Pr4 72.60(3) 7_565 1_554
Zn7 Ge1 Pr4 68.55(3) . 1_554
Zn6 Ge1 Pr4 136.214(17) . 1_554
Pr2 Ge1 Pr4 143.88(4) 7_565 1_554
Pr2 Ge1 Pr4 82.589(17) 7_564 1_554
Pr1 Ge1 Pr4 132.93(4) . 1_554
Pr1 Ge1 Pr4 75.652(16) 1_554 1_554
Zn10 Ge1 Pr4 72.60(3) 7_565 .
Zn7 Ge1 Pr4 68.55(3) . .
Zn6 Ge1 Pr4 136.214(17) . .
Pr2 Ge1 Pr4 82.589(17) 7_565 .
Pr2 Ge1 Pr4 143.88(4) 7_564 .
Pr1 Ge1 Pr4 75.651(16) . .
Pr1 Ge1 Pr4 132.93(4) 1_554 .
Pr4 Ge1 Pr4 84.88(3) 1_554 .
Zn6 Zn2 Zn6 119.86(6) 1_556 .
Zn6 Zn2 Zn12 117.31(3) 1_556 .
Zn6 Zn2 Zn12 117.31(3) . .
Zn6 Zn2 Zn3 88.28(4) 1_556 .
Zn6 Zn2 Zn3 88.28(4) . .
Zn12 Zn2 Zn3 117.15(5) . .
Zn6 Zn2 Zn11 143.65(6) 1_556 7_565
Zn6 Zn2 Zn11 57.41(3) . 7_565
Zn12 Zn2 Zn11 61.75(3) . 7_565
Zn3 Zn2 Zn11 125.87(3) . 7_565
Zn6 Zn2 Zn11 57.41(3) 1_556 7_566
Zn6 Zn2 Zn11 143.65(6) . 7_566
Zn12 Zn2 Zn11 61.74(3) . 7_566
Zn3 Zn2 Zn11 125.87(3) . 7_566
Zn11 Zn2 Zn11 101.89(5) 7_565 7_566
Zn6 Zn2 Pr3 151.57(6) 1_556 .
Zn6 Zn2 Pr3 68.69(3) . .
Zn12 Zn2 Pr3 73.56(3) . .
Zn3 Zn2 Pr3 64.11(3) . .
Zn11 Zn2 Pr3 64.71(3) 7_565 .
Zn11 Zn2 Pr3 133.47(5) 7_566 .
Zn6 Zn2 Pr3 68.69(3) 1_556 1_556
Zn6 Zn2 Pr3 151.57(6) . 1_556
Zn12 Zn2 Pr3 73.56(3) . 1_556
Zn3 Zn2 Pr3 64.11(3) . 1_556
Zn11 Zn2 Pr3 133.47(5) 7_565 1_556
Zn11 Zn2 Pr3 64.71(3) 7_566 1_556
Pr3 Zn2 Pr3 91.79(4) . 1_556
Zn6 Zn2 Pr2 71.65(4) 1_556 7_565
Zn6 Zn2 Pr2 71.65(4) . 7_565
Zn12 Zn2 Pr2 105.22(4) . 7_565
Zn3 Zn2 Pr2 137.63(5) . 7_565
Zn11 Zn2 Pr2 73.92(4) 7_565 7_565
Zn11 Zn2 Pr2 73.92(4) 7_566 7_565
Pr3 Zn2 Pr2 133.46(2) . 7_565
Pr3 Zn2 Pr2 133.46(2) 1_556 7_565
Zn6 Zn2 Pr1 62.72(3) 1_556 .
Zn6 Zn2 Pr1 62.71(3) . .
Zn12 Zn2 Pr1 179.90(5) . .
Zn3 Zn2 Pr1 62.75(4) . .
Zn11 Zn2 Pr1 118.30(3) 7_565 .
Zn11 Zn2 Pr1 118.30(3) 7_566 .
Pr3 Zn2 Pr1 106.37(3) . .
Pr3 Zn2 Pr1 106.37(3) 1_556 .
Pr2 Zn2 Pr1 74.88(3) 7_565 .
Zn4 Zn3 Zn8 116.34(4) . 1_556
Zn4 Zn3 Zn8 116.34(4) . .
Zn8 Zn3 Zn8 121.92(6) 1_556 .
Zn4 Zn3 Zn2 106.01(5) . .
Zn8 Zn3 Zn2 93.83(4) 1_556 .
Zn8 Zn3 Zn2 93.83(4) . .
Zn4 Zn3 Zn10 63.50(3) . .
Zn8 Zn3 Zn10 139.59(6) 1_556 .
Zn8 Zn3 Zn10 56.25(3) . .
Zn2 Zn3 Zn10 125.99(3) . .
Zn4 Zn3 Zn10 63.50(3) . 1_556
Zn8 Zn3 Zn10 56.24(3) 1_556 1_556
Zn8 Zn3 Zn10 139.59(6) . 1_556
Zn2 Zn3 Zn10 125.99(3) . 1_556
Zn10 Zn3 Zn10 97.73(5) . 1_556
Zn4 Zn3 Pr2 103.42(5) . .
Zn8 Zn3 Pr2 72.88(4) 1_556 .
Zn8 Zn3 Pr2 72.88(4) . .
Zn2 Zn3 Pr2 150.57(5) . .
Zn10 Zn3 Pr2 68.50(3) . .
Zn10 Zn3 Pr2 68.50(3) 1_556 .
Zn4 Zn3 Pr3 66.45(3) . .
Zn8 Zn3 Pr3 156.47(6) 1_556 .
Zn8 Zn3 Pr3 70.27(3) . .
Zn2 Zn3 Pr3 64.00(3) . .
Zn10 Zn3 Pr3 63.71(3) . .
Zn10 Zn3 Pr3 129.63(5) 1_556 .
Pr2 Zn3 Pr3 130.38(3) . .
Zn4 Zn3 Pr3 66.45(3) . 1_556
Zn8 Zn3 Pr3 70.27(3) 1_556 1_556
Zn8 Zn3 Pr3 156.47(6) . 1_556
Zn2 Zn3 Pr3 64.00(3) . 1_556
Zn10 Zn3 Pr3 129.63(5) . 1_556
Zn10 Zn3 Pr3 63.71(3) 1_556 1_556
Pr2 Zn3 Pr3 130.38(3) . 1_556
Pr3 Zn3 Pr3 91.68(4) . 1_556
Zn4 Zn3 Pr1 174.60(6) . .
Zn8 Zn3 Pr1 64.96(3) 1_556 .
Zn8 Zn3 Pr1 64.96(3) . .
Zn2 Zn3 Pr1 68.59(4) . .
Zn10 Zn3 Pr1 119.32(3) . .
Zn10 Zn3 Pr1 119.32(3) 1_556 .
Pr2 Zn3 Pr1 81.97(3) . .
Pr3 Zn3 Pr1 110.13(3) . .
Pr3 Zn3 Pr1 110.13(3) 1_556 .
Zn3 Zn4 Zn7 117.28(3) . 3_556
Zn3 Zn4 Zn7 117.28(3) . 3
Zn7 Zn4 Zn7 121.80(6) 3_556 3
Zn3 Zn4 Zn5 104.08(6) . 3_556
Zn7 Zn4 Zn5 92.65(4) 3_556 3_556
Zn7 Zn4 Zn5 92.65(4) 3 3_556
Zn3 Zn4 Zn10 65.35(4) . .
Zn7 Zn4 Zn10 141.24(6) 3_556 .
Zn7 Zn4 Zn10 56.15(3) 3 .
Zn5 Zn4 Zn10 125.28(3) 3_556 .
Zn3 Zn4 Zn10 65.35(4) . 1_556
Zn7 Zn4 Zn10 56.15(3) 3_556 1_556
Zn7 Zn4 Zn10 141.24(6) 3 1_556
Zn5 Zn4 Zn10 125.28(3) 3_556 1_556
Zn10 Zn4 Zn10 99.80(5) . 1_556
Zn3 Zn4 Pr4 109.82(5) . 3_556
Zn7 Zn4 Pr4 72.04(4) 3_556 3_556
Zn7 Zn4 Pr4 72.04(4) 3 3_556
Zn5 Zn4 Pr4 146.10(5) 3_556 3_556
Zn10 Zn4 Pr4 71.32(3) . 3_556
Zn10 Zn4 Pr4 71.32(3) 1_556 3_556
Zn3 Zn4 Pr3 65.56(3) . 1_556
Zn7 Zn4 Pr3 70.08(3) 3_556 1_556
Zn7 Zn4 Pr3 154.73(5) 3 1_556
Zn5 Zn4 Pr3 63.32(3) 3_556 1_556
Zn10 Zn4 Pr3 130.58(5) . 1_556
Zn10 Zn4 Pr3 63.93(3) 1_556 1_556
Pr4 Zn4 Pr3 132.33(2) 3_556 1_556
Zn3 Zn4 Pr3 65.56(3) . .
Zn7 Zn4 Pr3 154.73(5) 3_556 .
Zn7 Zn4 Pr3 70.08(3) 3 .
Zn5 Zn4 Pr3 63.32(3) 3_556 .
Zn10 Zn4 Pr3 63.93(3) . .
Zn10 Zn4 Pr3 130.58(5) 1_556 .
Pr4 Zn4 Pr3 132.33(2) 3_556 .
Pr3 Zn4 Pr3 90.87(4) 1_556 .
Zn3 Zn4 Pr1 171.51(6) . 3_556
Zn7 Zn4 Pr1 64.57(3) 3_556 3_556
Zn7 Zn4 Pr1 64.57(3) 3 3_556
Zn5 Zn4 Pr1 67.43(4) 3_556 3_556
Zn10 Zn4 Pr1 119.01(3) . 3_556
Zn10 Zn4 Pr1 119.01(3) 1_556 3_556
Pr4 Zn4 Pr1 78.66(3) 3_556 3_556
Pr3 Zn4 Pr1 109.00(3) 1_556 3_556
Pr3 Zn4 Pr1 109.00(3) . 3_556
Zn9 Zn5 Zn9 120.15(6) 1_556 .
Zn9 Zn5 Zn12 117.39(3) 1_556 3_546
Zn9 Zn5 Zn12 117.39(3) . 3_546
Zn9 Zn5 Zn4 88.07(4) 1_556 3_546
Zn9 Zn5 Zn4 88.07(4) . 3_546
Zn12 Zn5 Zn4 116.61(5) 3_546 3_546
Zn9 Zn5 Zn11 57.30(3) 1_556 1_556
Zn9 Zn5 Zn11 144.67(6) . 1_556
Zn12 Zn5 Zn11 61.93(3) 3_546 1_556
Zn4 Zn5 Zn11 125.14(3) 3_546 1_556
Zn9 Zn5 Zn11 144.67(6) 1_556 .
Zn9 Zn5 Zn11 57.30(3) . .
Zn12 Zn5 Zn11 61.93(3) 3_546 .
Zn4 Zn5 Zn11 125.14(3) 3_546 .
Zn11 Zn5 Zn11 102.95(5) 1_556 .
Zn9 Zn5 Pr3 151.11(5) 1_556 3_545
Zn9 Zn5 Pr3 68.55(3) . 3_545
Zn12 Zn5 Pr3 73.29(3) 3_546 3_545
Zn4 Zn5 Pr3 63.91(3) 3_546 3_545
Zn11 Zn5 Pr3 133.19(5) 1_556 3_545
Zn11 Zn5 Pr3 64.15(3) . 3_545
Zn9 Zn5 Pr3 68.55(3) 1_556 3_546
Zn9 Zn5 Pr3 151.11(5) . 3_546
Zn12 Zn5 Pr3 73.29(3) 3_546 3_546
Zn4 Zn5 Pr3 63.91(3) 3_546 3_546
Zn11 Zn5 Pr3 64.15(3) 1_556 3_546
Zn11 Zn5 Pr3 133.19(5) . 3_546
Pr3 Zn5 Pr3 91.47(4) 3_545 3_546
Zn9 Zn5 Pr2 73.09(4) 1_556 .
Zn9 Zn5 Pr2 73.09(4) . .
Zn12 Zn5 Pr2 102.92(4) 3_546 .
Zn4 Zn5 Pr2 140.47(5) 3_546 .
Zn11 Zn5 Pr2 72.99(3) 1_556 .
Zn11 Zn5 Pr2 72.99(3) . .
Pr3 Zn5 Pr2 133.17(2) 3_545 .
Pr3 Zn5 Pr2 133.17(2) 3_546 .
Zn9 Zn5 Pr1 62.74(3) 1_556 .
Zn9 Zn5 Pr1 62.74(3) . .
Zn12 Zn5 Pr1 179.38(5) 3_546 .
Zn4 Zn5 Pr1 62.77(4) 3_546 .
Zn11 Zn5 Pr1 118.36(3) 1_556 .
Zn11 Zn5 Pr1 118.36(3) . .
Pr3 Zn5 Pr1 106.30(3) 3_545 .
Pr3 Zn5 Pr1 106.30(3) 3_546 .
Pr2 Zn5 Pr1 77.70(3) . .
Ge1 Zn6 Zn2 117.97(3) . 1_554
Ge1 Zn6 Zn2 117.97(3) . .
Zn2 Zn6 Zn2 119.86(6) 1_554 .
Ge1 Zn6 Zn11 120.81(6) . 7_565
Zn2 Zn6 Zn11 66.94(4) 1_554 7_565
Zn2 Zn6 Zn11 66.94(4) . 7_565
Ge1 Zn6 Zn8 108.44(5) . .
Zn2 Zn6 Zn8 91.08(4) 1_554 .
Zn2 Zn6 Zn8 91.08(4) . .
Zn11 Zn6 Zn8 130.74(6) 7_565 .
Ge1 Zn6 Pr1 67.76(3) . 1_554
Zn2 Zn6 Pr1 71.00(3) 1_554 1_554
Zn2 Zn6 Pr1 153.20(5) . 1_554
Zn11 Zn6 Pr1 135.253(17) 7_565 1_554
Zn8 Zn6 Pr1 63.22(3) . 1_554
Ge1 Zn6 Pr1 67.76(3) . .
Zn2 Zn6 Pr1 153.20(5) 1_554 .
Zn2 Zn6 Pr1 71.00(3) . .
Zn11 Zn6 Pr1 135.253(17) 7_565 .
Zn8 Zn6 Pr1 63.22(3) . .
Pr1 Zn6 Pr1 89.46(3) 1_554 .
Ge1 Zn6 Pr3 173.89(5) . .
Zn2 Zn6 Pr3 63.41(3) 1_554 .
Zn2 Zn6 Pr3 63.41(3) . .
Zn11 Zn6 Pr3 65.30(4) 7_565 .
Zn8 Zn6 Pr3 65.45(4) . .
Pr1 Zn6 Pr3 108.20(3) 1_554 .
Pr1 Zn6 Pr3 108.20(3) . .
Ge1 Zn6 Pr2 63.64(3) . 7_564
Zn2 Zn6 Pr2 61.98(3) 1_554 7_564
Zn2 Zn6 Pr2 132.27(5) . 7_564
Zn11 Zn6 Pr2 72.96(3) 7_565 7_564
Zn8 Zn6 Pr2 135.67(2) . 7_564
Pr1 Zn6 Pr2 74.44(2) 1_554 7_564
Pr1 Zn6 Pr2 131.36(4) . 7_564
Pr3 Zn6 Pr2 120.39(3) . 7_564
Ge1 Zn6 Pr2 63.64(3) . 7_565
Zn2 Zn6 Pr2 132.27(5) 1_554 7_565
Zn2 Zn6 Pr2 61.98(3) . 7_565
Zn11 Zn6 Pr2 72.96(3) 7_565 7_565
Zn8 Zn6 Pr2 135.67(2) . 7_565
Pr1 Zn6 Pr2 131.36(4) 1_554 7_565
Pr1 Zn6 Pr2 74.44(2) . 7_565
Pr3 Zn6 Pr2 120.39(3) . 7_565
Pr2 Zn6 Pr2 82.61(3) 7_564 7_565
Ge1 Zn7 Zn4 117.96(3) . 3_545
Ge1 Zn7 Zn4 117.96(3) . 3_546
Zn4 Zn7 Zn4 121.80(6) 3_545 3_546
Ge1 Zn7 Zn10 121.98(6) . 3_545
Zn4 Zn7 Zn10 69.02(4) 3_545 3_545
Zn4 Zn7 Zn10 69.02(4) 3_546 3_545
Ge1 Zn7 Zn9 109.95(5) . .
Zn4 Zn7 Zn9 87.80(4) 3_545 .
Zn4 Zn7 Zn9 87.80(4) 3_546 .
Zn10 Zn7 Zn9 128.07(6) 3_545 .
Ge1 Zn7 Pr1 68.54(3) . .
Zn4 Zn7 Pr1 150.41(5) 3_545 .
Zn4 Zn7 Pr1 68.23(3) 3_546 .
Zn10 Zn7 Pr1 134.776(17) 3_545 .
Zn9 Zn7 Pr1 63.83(3) . .
Ge1 Zn7 Pr1 68.54(3) . 1_554
Zn4 Zn7 Pr1 68.23(3) 3_545 1_554
Zn4 Zn7 Pr1 150.41(5) 3_546 1_554
Zn10 Zn7 Pr1 134.777(16) 3_545 1_554
Zn9 Zn7 Pr1 63.83(3) . 1_554
Pr1 Zn7 Pr1 90.44(3) . 1_554
Ge1 Zn7 Pr3 173.35(5) . 3_545
Zn4 Zn7 Pr3 63.21(3) 3_545 3_545
Zn4 Zn7 Pr3 63.21(3) 3_546 3_545
Zn10 Zn7 Pr3 64.67(4) 3_545 3_545
Zn9 Zn7 Pr3 63.40(4) . 3_545
Pr1 Zn7 Pr3 107.08(3) . 3_545
Pr1 Zn7 Pr3 107.08(3) 1_554 3_545
Ge1 Zn7 Pr4 66.52(3) . 1_554
Zn4 Zn7 Pr4 61.58(3) 3_545 1_554
Zn4 Zn7 Pr4 133.32(5) 3_546 1_554
Zn10 Zn7 Pr4 71.05(3) 3_545 1_554
Zn9 Zn7 Pr4 136.866(17) . 1_554
Pr1 Zn7 Pr4 134.95(4) . 1_554
Pr1 Zn7 Pr4 76.260(17) 1_554 1_554
Pr3 Zn7 Pr4 117.97(3) 3_545 1_554
Ge1 Zn7 Pr4 66.52(3) . .
Zn4 Zn7 Pr4 133.32(5) 3_545 .
Zn4 Zn7 Pr4 61.58(3) 3_546 .
Zn10 Zn7 Pr4 71.05(3) 3_545 .
Zn9 Zn7 Pr4 136.866(17) . .
Pr1 Zn7 Pr4 76.259(17) . .
Pr1 Zn7 Pr4 134.95(4) 1_554 .
Pr3 Zn7 Pr4 117.97(3) 3_545 .
Pr4 Zn7 Pr4 83.36(3) 1_554 .
Zn9 Zn8 Zn3 118.45(3) . 1_554
Zn9 Zn8 Zn3 118.45(3) . .
Zn3 Zn8 Zn3 121.92(6) 1_554 .
Zn9 Zn8 Zn10 124.32(6) . .
Zn3 Zn8 Zn10 69.80(4) 1_554 .
Zn3 Zn8 Zn10 69.80(4) . .
Zn9 Zn8 Zn6 107.65(5) . .
Zn3 Zn8 Zn6 86.79(4) 1_554 .
Zn3 Zn8 Zn6 86.78(4) . .
Zn10 Zn8 Zn6 128.03(6) . .
Zn9 Zn8 Pr1 66.84(3) . 1_554
Zn3 Zn8 Pr1 67.83(3) 1_554 1_554
Zn3 Zn8 Pr1 149.41(5) . 1_554
Zn10 Zn8 Pr1 134.917(17) . 1_554
Zn6 Zn8 Pr1 63.92(3) . 1_554
Zn9 Zn8 Pr1 66.84(3) . .
Zn3 Zn8 Pr1 149.41(5) 1_554 .
Zn3 Zn8 Pr1 67.83(3) . .
Zn10 Zn8 Pr1 134.918(17) . .
Zn6 Zn8 Pr1 63.92(3) . .
Pr1 Zn8 Pr1 90.16(3) 1_554 .
Zn9 Zn8 Pr3 171.14(5) . .
Zn3 Zn8 Pr3 62.84(3) 1_554 .
Zn3 Zn8 Pr3 62.84(3) . .
Zn10 Zn8 Pr3 64.53(4) . .
Zn6 Zn8 Pr3 63.49(4) . .
Pr1 Zn8 Pr3 107.36(3) 1_554 .
Pr1 Zn8 Pr3 107.36(3) . .
Zn9 Zn8 Pr2 71.31(3) . 1_554
Zn3 Zn8 Pr2 60.68(3) 1_554 1_554
Zn3 Zn8 Pr2 132.04(5) . 1_554
Zn10 Zn8 Pr2 67.79(3) . 1_554
Zn6 Zn8 Pr2 137.893(17) . 1_554
Pr1 Zn8 Pr2 78.54(2) 1_554 1_554
Pr1 Zn8 Pr2 137.74(4) . 1_554
Pr3 Zn8 Pr2 114.89(3) . 1_554
Zn9 Zn8 Pr2 71.31(3) . .
Zn3 Zn8 Pr2 132.04(5) 1_554 .
Zn3 Zn8 Pr2 60.68(3) . .
Zn10 Zn8 Pr2 67.79(3) . .
Zn6 Zn8 Pr2 137.893(17) . .
Pr1 Zn8 Pr2 137.74(4) 1_554 .
Pr1 Zn8 Pr2 78.536(19) . .
Pr3 Zn8 Pr2 114.89(3) . .
Pr2 Zn8 Pr2 83.05(3) 1_554 .
Zn8 Zn9 Zn5 118.11(3) . .
Zn8 Zn9 Zn5 118.11(3) . 1_554
Zn5 Zn9 Zn5 120.15(6) . 1_554
Zn8 Zn9 Zn11 123.28(6) . .
Zn5 Zn9 Zn11 66.70(4) . .
Zn5 Zn9 Zn11 66.70(4) 1_554 .
Zn8 Zn9 Zn7 106.23(5) . .
Zn5 Zn9 Zn7 91.47(4) . .
Zn5 Zn9 Zn7 91.47(4) 1_554 .
Zn11 Zn9 Zn7 130.49(6) . .
Zn8 Zn9 Pr1 66.49(3) . 1_554
Zn5 Zn9 Pr1 153.63(5) . 1_554
Zn5 Zn9 Pr1 70.84(3) 1_554 1_554
Zn11 Zn9 Pr1 135.061(18) . 1_554
Zn7 Zn9 Pr1 63.25(3) . 1_554
Zn8 Zn9 Pr1 66.49(3) . .
Zn5 Zn9 Pr1 70.84(3) . .
Zn5 Zn9 Pr1 153.63(5) 1_554 .
Zn11 Zn9 Pr1 135.061(18) . .
Zn7 Zn9 Pr1 63.25(3) . .
Pr1 Zn9 Pr1 89.86(4) 1_554 .
Zn8 Zn9 Pr3 171.94(6) . 3_545
Zn5 Zn9 Pr3 63.67(3) . 3_545
Zn5 Zn9 Pr3 63.67(3) 1_554 3_545
Zn11 Zn9 Pr3 64.78(4) . 3_545
Zn7 Zn9 Pr3 65.70(4) . 3_545
Pr1 Zn9 Pr3 108.24(3) 1_554 3_545
Pr1 Zn9 Pr3 108.24(3) . 3_545
Zn8 Zn9 Pr2 65.98(3) . 1_554
Zn5 Zn9 Pr2 129.71(5) . 1_554
Zn5 Zn9 Pr2 62.02(3) 1_554 1_554
Zn11 Zn9 Pr2 71.22(3) . 1_554
Zn7 Zn9 Pr2 137.75(2) . 1_554
Pr1 Zn9 Pr2 76.57(2) 1_554 1_554
Pr1 Zn9 Pr2 132.12(4) . 1_554
Pr3 Zn9 Pr2 119.64(3) 3_545 1_554
Zn8 Zn9 Pr2 65.98(3) . .
Zn5 Zn9 Pr2 62.02(3) . .
Zn5 Zn9 Pr2 129.71(5) 1_554 .
Zn11 Zn9 Pr2 71.22(3) . .
Zn7 Zn9 Pr2 137.75(2) . .
Pr1 Zn9 Pr2 132.11(4) 1_554 .
Pr1 Zn9 Pr2 76.57(2) . .
Pr3 Zn9 Pr2 119.64(3) 3_545 .
Pr2 Zn9 Pr2 79.47(3) 1_554 .
Zn1 Zn10 Ge1 0.00(4) 7_665 7_665
Zn1 Zn10 Zn7 111.63(6) 7_665 3
Ge1 Zn10 Zn7 111.63(6) 7_665 3
Zn1 Zn10 Zn8 112.18(6) 7_665 .
Ge1 Zn10 Zn8 112.18(6) 7_665 .
Zn7 Zn10 Zn8 136.19(6) 3 .
Zn1 Zn10 Zn4 118.70(4) 7_665 1_554
Ge1 Zn10 Zn4 118.70(4) 7_665 1_554
Zn7 Zn10 Zn4 54.82(3) 3 1_554
Zn8 Zn10 Zn4 102.49(4) . 1_554
Zn1 Zn10 Zn4 118.70(4) 7_665 .
Ge1 Zn10 Zn4 118.70(4) 7_665 .
Zn7 Zn10 Zn4 54.82(3) 3 .
Zn8 Zn10 Zn4 102.49(4) . .
Zn4 Zn10 Zn4 99.80(5) 1_554 .
Zn1 Zn10 Zn3 119.62(4) 7_665 1_554
Ge1 Zn10 Zn3 119.62(4) 7_665 1_554
Zn7 Zn10 Zn3 102.78(4) 3 1_554
Zn8 Zn10 Zn3 53.95(3) . 1_554
Zn4 Zn10 Zn3 51.16(3) 1_554 1_554
Zn4 Zn10 Zn3 121.67(5) . 1_554
Zn1 Zn10 Zn3 119.63(4) 7_665 .
Ge1 Zn10 Zn3 119.63(4) 7_665 .
Zn7 Zn10 Zn3 102.78(4) 3 .
Zn8 Zn10 Zn3 53.95(3) . .
Zn4 Zn10 Zn3 121.67(5) 1_554 .
Zn4 Zn10 Zn3 51.16(3) . .
Zn3 Zn10 Zn3 97.74(5) 1_554 .
Zn1 Zn10 Pr3 179.98(5) 7_665 .
Ge1 Zn10 Pr3 179.98(5) 7_665 .
Zn7 Zn10 Pr3 68.35(4) 3 .
Zn8 Zn10 Pr3 67.84(4) . .
Zn4 Zn10 Pr3 61.29(3) 1_554 .
Zn4 Zn10 Pr3 61.29(3) . .
Zn3 Zn10 Pr3 60.39(3) 1_554 .
Zn3 Zn10 Pr3 60.39(3) . .
Zn1 Zn10 Pr2 63.73(3) 7_665 .
Ge1 Zn10 Pr2 63.73(3) 7_665 .
Zn7 Zn10 Pr2 136.93(2) 3 .
Zn8 Zn10 Pr2 66.54(3) . .
Zn4 Zn10 Pr2 167.71(4) 1_554 .
Zn4 Zn10 Pr2 88.40(2) . .
Zn3 Zn10 Pr2 116.66(4) 1_554 .
Zn3 Zn10 Pr2 57.26(3) . .
Pr3 Zn10 Pr2 116.29(3) . .
Zn1 Zn10 Pr2 63.73(3) 7_665 1_554
Ge1 Zn10 Pr2 63.73(3) 7_665 1_554
Zn7 Zn10 Pr2 136.93(2) 3 1_554
Zn8 Zn10 Pr2 66.54(3) . 1_554
Zn4 Zn10 Pr2 88.40(2) 1_554 1_554
Zn4 Zn10 Pr2 167.71(4) . 1_554
Zn3 Zn10 Pr2 57.26(3) 1_554 1_554
Zn3 Zn10 Pr2 116.66(4) . 1_554
Pr3 Zn10 Pr2 116.29(3) . 1_554
Pr2 Zn10 Pr2 82.13(3) . 1_554
Zn1 Zn10 Pr4 63.94(3) 7_665 3_556
Ge1 Zn10 Pr4 63.94(3) 7_665 3_556
Zn7 Zn10 Pr4 64.63(3) 3 3_556
Zn8 Zn10 Pr4 138.939(18) . 3_556
Zn4 Zn10 Pr4 115.10(4) 1_554 3_556
Zn4 Zn10 Pr4 56.80(3) . 3_556
Zn3 Zn10 Pr4 166.24(4) 1_554 3_556
Zn3 Zn10 Pr4 90.82(2) . 3_556
Pr3 Zn10 Pr4 116.05(3) . 3_556
Pr2 Zn10 Pr4 77.048(18) . 3_556
Pr2 Zn10 Pr4 127.63(4) 1_554 3_556
Zn9 Zn11 Zn6 113.51(6) . 7_665
Zn9 Zn11 Zn12 110.28(3) . 3_545
Zn6 Zn11 Zn12 109.49(3) 7_665 3_545
Zn9 Zn11 Zn12 110.28(3) . 3_546
Zn6 Zn11 Zn12 109.49(3) 7_665 3_546
Zn12 Zn11 Zn12 103.30(4) 3_545 3_546
Zn9 Zn11 Zn5 56.00(3) . 1_554
Zn6 Zn11 Zn5 118.34(4) 7_665 1_554
Zn12 Zn11 Zn5 55.88(3) 3_545 1_554
Zn12 Zn11 Zn5 131.77(5) 3_546 1_554
Zn9 Zn11 Zn5 56.00(3) . .
Zn6 Zn11 Zn5 118.34(4) 7_665 .
Zn12 Zn11 Zn5 131.77(5) 3_545 .
Zn12 Zn11 Zn5 55.88(3) 3_546 .
Zn5 Zn11 Zn5 102.95(5) 1_554 .
Zn9 Zn11 Zn2 118.83(4) . 7_665
Zn6 Zn11 Zn2 55.65(3) 7_665 7_665
Zn12 Zn11 Zn2 130.59(5) 3_545 7_665
Zn12 Zn11 Zn2 55.43(3) 3_546 7_665
Zn5 Zn11 Zn2 171.27(6) 1_554 7_665
Zn5 Zn11 Zn2 76.90(3) . 7_665
Zn9 Zn11 Zn2 118.83(4) . 7_664
Zn6 Zn11 Zn2 55.65(3) 7_665 7_664
Zn12 Zn11 Zn2 55.43(3) 3_545 7_664
Zn12 Zn11 Zn2 130.59(5) 3_546 7_664
Zn5 Zn11 Zn2 76.90(3) 1_554 7_664
Zn5 Zn11 Zn2 171.27(6) . 7_664
Zn2 Zn11 Zn2 101.89(5) 7_665 7_664
Zn9 Zn11 Pr3 67.13(4) . 3_545
Zn6 Zn11 Pr3 179.36(6) 7_665 3_545
Zn12 Zn11 Pr3 70.15(2) 3_545 3_545
Zn12 Zn11 Pr3 70.15(2) 3_546 3_545
Zn5 Zn11 Pr3 61.96(3) 1_554 3_545
Zn5 Zn11 Pr3 61.96(3) . 3_545
Zn2 Zn11 Pr3 124.13(3) 7_665 3_545
Zn2 Zn11 Pr3 124.13(3) 7_664 3_545
Zn9 Zn11 Pr3 179.98(5) . 7_665
Zn6 Zn11 Pr3 66.51(4) 7_665 7_665
Zn12 Zn11 Pr3 69.71(2) 3_545 7_665
Zn12 Zn11 Pr3 69.71(2) 3_546 7_665
Zn5 Zn11 Pr3 123.99(3) 1_554 7_665
Zn5 Zn11 Pr3 123.99(3) . 7_665
Zn2 Zn11 Pr3 61.18(3) 7_665 7_665
Zn2 Zn11 Pr3 61.18(3) 7_664 7_665
Pr3 Zn11 Pr3 112.85(4) 3_545 7_665
Zn9 Zn11 Pr2 65.73(3) . 1_554
Zn6 Zn11 Pr2 63.09(3) 7_665 1_554
Zn12 Zn11 Pr2 90.328(15) 3_545 1_554
Zn12 Zn11 Pr2 166.23(3) 3_546 1_554
Zn5 Zn11 Pr2 58.20(3) 1_554 1_554
Zn5 Zn11 Pr2 115.86(4) . 1_554
Zn2 Zn11 Pr2 113.79(4) 7_665 1_554
Zn2 Zn11 Pr2 56.46(3) 7_664 1_554
Pr3 Zn11 Pr2 117.38(3) 3_545 1_554
Pr3 Zn11 Pr2 114.28(3) 7_665 1_554
Zn9 Zn11 Pr2 65.74(3) . .
Zn6 Zn11 Pr2 63.09(3) 7_665 .
Zn12 Zn11 Pr2 166.23(3) 3_545 .
Zn12 Zn11 Pr2 90.328(14) 3_546 .
Zn5 Zn11 Pr2 115.86(4) 1_554 .
Zn5 Zn11 Pr2 58.20(3) . .
Zn2 Zn11 Pr2 56.46(3) 7_665 .
Zn2 Zn11 Pr2 113.79(4) 7_664 .
Pr3 Zn11 Pr2 117.38(3) 3_545 .
Pr3 Zn11 Pr2 114.28(3) 7_665 .
Pr2 Zn11 Pr2 75.99(3) 1_554 .
Zn2 Zn12 Zn2 180.0 . 5_566
Zn2 Zn12 Zn5 83.84(4) . 7_565
Zn2 Zn12 Zn5 96.16(4) 5_566 7_565
Zn2 Zn12 Zn5 96.16(4) . 3_556
Zn2 Zn12 Zn5 83.84(4) 5_566 3_556
Zn5 Zn12 Zn5 180.00(4) 7_565 3_556
Zn2 Zn12 Zn11 62.82(3) . 7_565
Zn2 Zn12 Zn11 117.18(3) 5_566 7_565
Zn5 Zn12 Zn11 62.19(2) 7_565 7_565
Zn5 Zn12 Zn11 117.81(2) 3_556 7_565
Zn2 Zn12 Zn11 117.18(3) . 3_556
Zn2 Zn12 Zn11 62.82(3) 5_566 3_556
Zn5 Zn12 Zn11 117.81(2) 7_565 3_556
Zn5 Zn12 Zn11 62.19(2) 3_556 3_556
Zn11 Zn12 Zn11 180.00(4) 7_565 3_556
Zn2 Zn12 Zn11 62.82(3) . 7_566
Zn2 Zn12 Zn11 117.18(3) 5_566 7_566
Zn5 Zn12 Zn11 62.19(2) 7_565 7_566
Zn5 Zn12 Zn11 117.81(2) 3_556 7_566
Zn11 Zn12 Zn11 103.30(4) 7_565 7_566
Zn11 Zn12 Zn11 76.70(4) 3_556 7_566
Zn2 Zn12 Zn11 117.18(3) . 3
Zn2 Zn12 Zn11 62.82(3) 5_566 3
Zn5 Zn12 Zn11 117.81(2) 7_565 3
Zn5 Zn12 Zn11 62.19(2) 3_556 3
Zn11 Zn12 Zn11 76.70(4) 7_565 3
Zn11 Zn12 Zn11 103.30(4) 3_556 3
Zn11 Zn12 Zn11 180.00(4) 7_566 3
Zn2 Zn12 Pr3 120.850(19) . 5_565
Zn2 Zn12 Pr3 59.150(19) 5_566 5_565
Zn5 Zn12 Pr3 59.28(2) 7_565 5_565
Zn5 Zn12 Pr3 120.72(2) 3_556 5_565
Zn11 Zn12 Pr3 59.41(2) 7_565 5_565
Zn11 Zn12 Pr3 120.59(2) 3_556 5_565
Zn11 Zn12 Pr3 119.95(2) 7_566 5_565
Zn11 Zn12 Pr3 60.05(2) 3 5_565
Zn2 Zn12 Pr3 59.150(19) . 1_556
Zn2 Zn12 Pr3 120.850(19) 5_566 1_556
Zn5 Zn12 Pr3 120.72(2) 7_565 1_556
Zn5 Zn12 Pr3 59.28(2) 3_556 1_556
Zn11 Zn12 Pr3 120.59(2) 7_565 1_556
Zn11 Zn12 Pr3 59.41(2) 3_556 1_556
Zn11 Zn12 Pr3 60.05(2) 7_566 1_556
Zn11 Zn12 Pr3 119.95(2) 3 1_556
Pr3 Zn12 Pr3 180.0 5_565 1_556
Zn2 Zn12 Pr3 120.850(19) . 5_566
Zn2 Zn12 Pr3 59.15(2) 5_566 5_566
Zn5 Zn12 Pr3 59.28(2) 7_565 5_566
Zn5 Zn12 Pr3 120.72(2) 3_556 5_566
Zn11 Zn12 Pr3 119.95(2) 7_565 5_566
Zn11 Zn12 Pr3 60.05(2) 3_556 5_566
Zn11 Zn12 Pr3 59.41(2) 7_566 5_566
Zn11 Zn12 Pr3 120.59(2) 3 5_566
Pr3 Zn12 Pr3 79.995(17) 5_565 5_566
Pr3 Zn12 Pr3 100.005(17) 1_556 5_566
Zn2 Zn12 Pr3 59.149(19) . .
Zn2 Zn12 Pr3 120.851(19) 5_566 .
Zn5 Zn12 Pr3 120.72(2) 7_565 .
Zn5 Zn12 Pr3 59.28(2) 3_556 .
Zn11 Zn12 Pr3 60.05(2) 7_565 .
Zn11 Zn12 Pr3 119.95(2) 3_556 .
Zn11 Zn12 Pr3 120.59(2) 7_566 .
Zn11 Zn12 Pr3 59.41(2) 3 .
Pr3 Zn12 Pr3 100.006(17) 5_565 .
Pr3 Zn12 Pr3 79.994(17) 1_556 .
Pr3 Zn12 Pr3 179.999(1) 5_566 .

loop_
_geom_bond_atom_site_label_1
_geom_bond_atom_site_label_2
_geom_bond_distance
_geom_bond_site_symmetry_2
Pr1 Zn7 3.1372(9) .
Pr1 Zn7 3.1373(9) 1_556
Pr1 Zn8 3.1449(9) .
Pr1 Zn8 3.1449(9) 1_556
Pr1 Zn9 3.1531(10) .
Pr1 Zn9 3.1532(10) 1_556
Pr1 Zn6 3.1642(9) .
Pr1 Zn6 3.1642(9) 1_556
Pr1 Zn3 3.2145(14) .
Pr1 Zn4 3.2260(14) 3_546
Pr1 Zn1 3.2353(10) 1_556
Pr1 Ge1 3.2353(10) 1_556
Pr2 Zn3 3.0645(14) .
Pr2 Zn2 3.1379(14) 7_665
Pr2 Zn1 3.2082(9) 7_666
Pr2 Ge1 3.2082(9) 7_666
Pr2 Zn1 3.2082(9) 7_665
Pr2 Ge1 3.2082(9) 7_665
Pr2 Zn5 3.2153(14) .
Pr2 Zn8 3.3588(10) 1_556
Pr2 Zn8 3.3589(10) .
Pr2 Zn6 3.3738(10) 7_666
Pr2 Zn6 3.3738(10) 7_665
Pr2 Zn10 3.3898(10) 1_556
Pr3 Zn2 3.1012(9) .
Pr3 Zn2 3.1012(9) 1_554
Pr3 Zn3 3.1040(10) .
Pr3 Zn3 3.1040(10) 1_554
Pr3 Zn5 3.1097(9) 3_556
Pr3 Zn5 3.1097(9) 3
Pr3 Zn4 3.1255(10) 1_554
Pr3 Zn4 3.1255(10) .
Pr3 Zn11 3.1708(13) 3
Pr3 Zn11 3.2004(14) 7_565
Pr3 Zn10 3.2011(14) .
Pr3 Zn9 3.2292(13) 3
Pr4 Zn4 3.0961(13) 7_565
Pr4 Zn4 3.0961(13) 3_546
Pr4 Zn1 3.3001(8) 5
Pr4 Zn1 3.3001(8) 1_556
Pr4 Ge1 3.3001(8) 5
Pr4 Ge1 3.3001(8) 1_556
Pr4 Zn1 3.3001(8) 5_556
Pr4 Ge1 3.3001(8) 5_556
Pr4 Ge1 3.3001(8) .
Pr4 Zn7 3.3488(9) 5
Pr4 Zn7 3.3488(9) 1_556
Ge1 Zn10 2.5270(16) 7_565
Ge1 Zn7 2.5414(16) .
Ge1 Zn6 2.5721(16) .
Ge1 Pr2 3.2082(9) 7_565
Ge1 Pr2 3.2082(9) 7_564
Ge1 Pr1 3.2354(10) 1_554
Ge1 Pr4 3.3001(8) 1_554
Zn2 Zn6 2.5732(9) 1_556
Zn2 Zn6 2.5732(9) .
Zn2 Zn12 2.6544(12) .
Zn2 Zn3 2.7146(17) .
Zn2 Zn11 2.8677(11) 7_565
Zn2 Zn11 2.8677(11) 7_566
Zn2 Pr3 3.1012(9) 1_556
Zn2 Pr2 3.1379(14) 7_565
Zn3 Zn4 2.5337(17) .
Zn3 Zn8 2.5470(8) 1_556
Zn3 Zn8 2.5470(8) .
Zn3 Zn10 2.9566(12) .
Zn3 Zn10 2.9566(12) 1_556
Zn3 Pr3 3.1040(10) 1_556
Zn4 Zn7 2.5485(9) 3_556
Zn4 Zn7 2.5485(9) 3
Zn4 Zn5 2.7712(18) 3_556
Zn4 Zn10 2.9112(11) .
Zn4 Zn10 2.9113(11) 1_556
Zn4 Pr4 3.0961(13) 3_556
Zn4 Pr3 3.1255(10) 1_556
Zn4 Pr1 3.2260(14) 3_556
Zn5 Zn9 2.5694(8) 1_556
Zn5 Zn9 2.5694(8) .
Zn5 Zn12 2.6641(12) 3_546
Zn5 Zn4 2.7713(18) 3_546
Zn5 Zn11 2.8465(11) 1_556
Zn5 Zn11 2.8465(11) .
Zn5 Pr3 3.1097(9) 3_545
Zn5 Pr3 3.1097(9) 3_546
Zn6 Zn2 2.5732(9) 1_554
Zn6 Zn11 2.6260(17) 7_565
Zn6 Zn8 2.8081(16) .
Zn6 Pr1 3.1641(9) 1_554
Zn6 Pr2 3.3738(10) 7_564
Zn6 Pr2 3.3738(10) 7_565
Zn7 Zn4 2.5485(9) 3_545
Zn7 Zn4 2.5485(8) 3_546
Zn7 Zn10 2.5896(16) 3_545
Zn7 Zn9 2.8026(17) .
Zn7 Pr1 3.1373(9) 1_554
Zn7 Pr3 3.2916(13) 3_545
Zn7 Pr4 3.3489(9) 1_554
Zn8 Zn9 2.4948(16) .
Zn8 Zn3 2.5470(8) 1_554
Zn8 Zn10 2.6192(16) .
Zn8 Pr1 3.1448(9) 1_554
Zn8 Pr2 3.3589(10) 1_554
Zn9 Zn5 2.5694(8) 1_554
Zn9 Zn11 2.6082(17) .
Zn9 Pr1 3.1531(10) 1_554
Zn9 Pr3 3.2292(13) 3_545
Zn9 Pr2 3.4834(10) 1_554
Zn10 Zn1 2.5270(16) 7_665
Zn10 Ge1 2.5270(16) 7_665
Zn10 Zn7 2.5895(16) 3
Zn10 Zn4 2.9112(11) 1_554
Zn10 Zn3 2.9566(12) 1_554
Zn10 Pr2 3.3898(10) 1_554
Zn10 Pr4 3.5054(9) 3_556
Zn11 Zn6 2.6261(17) 7_665
Zn11 Zn12 2.8395(8) 3_545
Zn11 Zn12 2.8394(8) 3_546
Zn11 Zn5 2.8465(11) 1_554
Zn11 Zn2 2.8677(11) 7_665
Zn11 Zn2 2.8677(11) 7_664
Zn11 Pr3 3.1708(13) 3_545
Zn11 Pr3 3.2003(14) 7_665
Zn11 Pr2 3.6176(11) 1_554
Zn12 Zn2 2.6545(12) 5_566
Zn12 Zn5 2.6641(13) 7_565
Zn12 Zn5 2.6641(13) 3_556
Zn12 Zn11 2.8395(8) 7_565
Zn12 Zn11 2.8395(8) 3_556
Zn12 Zn11 2.8395(8) 7_566
Zn12 Zn11 2.8395(8) 3
Zn12 Pr3 3.4646(6) 5_565
Zn12 Pr3 3.4646(6) 1_556
Zn12 Pr3 3.4646(6) 5_566
